data_7719030
loop_
_publ_author_name
'Benz, Maximilian'
'Endra&#xdf;, Simon M J'
'Klap&#xf6;tke, Thomas M'
'Stierstorfer, J&#xf6;rg'
'Strey, Sadiq'

_publ_section_title
;
 1-Amino-5-nitriminotetrazolate as a promising anion in safe yet powerful
 energetic coordination compounds.
;
_journal_issue 15
_journal_name_full 'Dalton transactions (Cambridge, England : 2003)'
_journal_page_first 6156
_journal_page_last 6166
_journal_paper_doi 10.1039/d4dt03086a
_journal_volume 54
_journal_year 2025
_chemical_formula_moiety 'C10 H16 Cu N30 O4'
_chemical_formula_sum 'C10 H16 Cu N30 O4'
_chemical_formula_weight 684.07
_chemical_name_common 'bis(1-amino-5-nitraminotetrazolato) bis(di(5H-tetrazol-1-yl)ethane) copper(II)'
_chemical_name_systematic 'bis(1-amino-5-nitraminotetrazolato) bis(di(5H-tetrazol-1-yl)ethane) copper(II)'
_space_group_IT_number 14
_space_group_name_Hall '-P 2ybc'
_space_group_name_H-M_alt 'P 1 21/c 1'
_symmetry_cell_setting monoclinic
_symmetry_Int_Tables_number 14
_symmetry_space_group_name_Hall '-P 2ybc'
_symmetry_space_group_name_H-M 'P 1 21/c 1'
_atom_sites_solution_hydrogens difmap
_audit_creation_date 2022-05-07
_audit_creation_method
;
Olex2 1.5
(compiled 2022.04.07 svn.rca3783a0 for OlexSys, GUI svn.r6498)
;
_audit_update_record
;
2024-10-29 deposited with the CCDC.	2025-03-04 downloaded from the CCDC.
;
_cell_angle_alpha 90
_cell_angle_beta 93.9550(10)
_cell_angle_gamma 90
_cell_formula_units_Z 2
_cell_length_a 8.5508(2)
_cell_length_b 11.3930(3)
_cell_length_c 12.2836(3)
_cell_measurement_reflns_used 9992
_cell_measurement_temperature 173.00
_cell_measurement_theta_max 33.1485
_cell_measurement_theta_min 2.3875
_cell_volume 1193.81(5)
_computing_cell_refinement 'APEX2 v2012.4-3 (Bruker AXS)'
_computing_data_collection 'Bruker Instrument Service v3.0.21'
_computing_data_reduction 'SAINT V8.18C (Bruker AXS Inc., 2011)'
_computing_molecular_graphics 'Diamond 2.1c, Crystal Impact GbR'
_computing_publication_material 'Encifer 1.5.1, CCDC 2014'
_computing_structure_refinement 'SHELXL 2018/3 (Sheldrick, 2015)'
_computing_structure_solution 'SHELXT 2014/5 (Sheldrick, 2014)'
_diffrn_ambient_temperature 173.00
_diffrn_detector_area_resol_mean 7.3910
_diffrn_measured_fraction_theta_full 0.998
_diffrn_measured_fraction_theta_max 0.999
_diffrn_measurement_device_type 'D8 Venture'
_diffrn_measurement_method 'mix of omega and phi scans'
_diffrn_radiation_type MoK\a
_diffrn_radiation_wavelength 0.71073
_diffrn_reflns_av_R_equivalents 0.0638
_diffrn_reflns_av_unetI/netI 0.0404
_diffrn_reflns_Laue_measured_fraction_full 0.998
_diffrn_reflns_Laue_measured_fraction_max 0.999
_diffrn_reflns_limit_h_max 13
_diffrn_reflns_limit_h_min -13
_diffrn_reflns_limit_k_max 17
_diffrn_reflns_limit_k_min -17
_diffrn_reflns_limit_l_max 18
_diffrn_reflns_limit_l_min -18
_diffrn_reflns_number 33006
_diffrn_reflns_point_group_measured_fraction_full 0.998
_diffrn_reflns_point_group_measured_fraction_max 0.999
_diffrn_reflns_theta_full 25.242
_diffrn_reflns_theta_max 33.209
_diffrn_reflns_theta_min 2.983
_diffrn_source 'rotating anode generator'
_exptl_absorpt_coefficient_mu 1.009
_exptl_absorpt_correction_T_max 0.7465
_exptl_absorpt_correction_T_min 0.6942
_exptl_absorpt_correction_type multi-scan
_exptl_absorpt_process_details
;
SADABS-2016/2 - Bruker AXS area detector scaling and absorption correction
;
_exptl_crystal_colour blue
_exptl_crystal_density_diffrn 1.903
_exptl_crystal_density_method 'not measured'
_exptl_crystal_description block
_exptl_crystal_F_000 694
_exptl_crystal_size_max 0.2
_exptl_crystal_size_mid 0.1
_exptl_crystal_size_min 0.06
_refine_diff_density_max 0.353
_refine_diff_density_min -0.518
_refine_diff_density_rms 0.074
_refine_ls_extinction_method none
_refine_ls_goodness_of_fit_ref 1.047
_refine_ls_hydrogen_treatment refall
_refine_ls_matrix_type full
_refine_ls_number_parameters 237
_refine_ls_number_reflns 4565
_refine_ls_number_restraints 0
_refine_ls_restrained_S_all 1.047
_refine_ls_R_factor_all 0.0490
_refine_ls_R_factor_gt 0.0340
_refine_ls_shift/su_max 0.000
_refine_ls_shift/su_mean 0.000
_refine_ls_structure_factor_coef Fsqd
_refine_ls_weighting_details 'w=1/[\s^2^(Fo^2^)+(0.0265P)^2^+0.7879P] where P=(Fo^2^+2Fc^2^)/3'
_refine_ls_weighting_scheme calc
_refine_ls_wR_factor_gt 0.0765
_refine_ls_wR_factor_ref 0.0826
_reflns_Friedel_coverage 0.000
_reflns_number_gt 3707
_reflns_number_total 4565
_reflns_threshold_expression 'I > 2\s(I)'
_cod_data_source_file d4dt03086a2.cif
_cod_data_source_block av228
_cod_depositor_comments
;
The following automatic conversions were performed:

data item '_exptl_absorpt_correction_type' value 'Multi-Scan' was
changed to 'multi-scan' in accordance with the
/home/data/users/saulius/crontab/automatic-downloads/current/RSC/lib/dictionaries/cif_core.dic
dictionary named 'cif_core.dic' version 2.4.2 last updated on
2011-04-26.

Automatic conversion script
Id: cif_fix_values 8170 2020-07-09 18:12:32Z antanas 
;
_cod_database_code 7719030
_shelx_space_group_comment
;
The symmetry employed for this shelxl refinement is uniquely defined
by the following loop, which should always be used as a source of
symmetry information in preference to the above space-group names.
They are only intended as comments.
;
_shelx_estimated_absorpt_t_min 0.824
_shelx_estimated_absorpt_t_max 0.942
_olex2_submission_special_instructions 'No special instructions were received'

loop_
_space_group_symop_operation_xyz
'x, y, z'
'-x, y+1/2, -z+1/2'
'-x, -y, -z'
'x, -y-1/2, z-1/2'

loop_
_atom_site_label
_atom_site_type_symbol
_atom_site_fract_x
_atom_site_fract_y
_atom_site_fract_z
_atom_site_U_iso_or_equiv
_atom_site_adp_type
_atom_site_occupancy
_atom_site_site_symmetry_order
_atom_site_calc_flag
_atom_site_refinement_flags_posn
_atom_site_refinement_flags_adp
_atom_site_refinement_flags_occupancy
_atom_site_disorder_assembly
_atom_site_disorder_group
Cu1 Cu 0.000000 0.500000 0.500000 0.01228(6) Uani 1 2 d S . P . .
O2 O -0.05552(13) 0.35130(9) 0.61595(9) 0.0190(2) Uani 1 1 d . . . . .
O1 O -0.15957(13) 0.18921(10) 0.66866(9) 0.0229(2) Uani 1 1 d . . . . .
N12 N 0.60056(15) 0.48249(10) 0.86264(10) 0.0187(2) Uani 1 1 d . . . . .
N11 N 0.22220(14) 0.50485(10) 0.57168(10) 0.0155(2) Uani 1 1 d . . . . .
N8 N 0.45318(14) 0.45925(11) 0.63644(10) 0.0155(2) Uani 1 1 d . . . . .
N7 N -0.09208(14) 0.24438(10) 0.59865(10) 0.0161(2) Uani 1 1 d . . . . .
N4 N 0.05849(14) 0.35849(10) 0.41923(10) 0.0152(2) Uani 1 1 d . . . . .
N1 N 0.08615(15) 0.18502(10) 0.35636(10) 0.0168(2) Uani 1 1 d . . . . .
N13 N 0.46857(16) 0.54392(12) 0.87776(11) 0.0233(3) Uani 1 1 d . . . . .
N6 N -0.05921(15) 0.18616(11) 0.50969(10) 0.0186(2) Uani 1 1 d . . . . .
N15 N 0.67235(17) 0.64137(12) 0.94711(12) 0.0254(3) Uani 1 1 d . . . . .
N3 N 0.14664(15) 0.36224(11) 0.33051(10) 0.0191(2) Uani 1 1 d . . . . .
N2 N 0.16488(15) 0.25805(11) 0.29292(10) 0.0199(2) Uani 1 1 d . . . . .
N10 N 0.30877(15) 0.60458(11) 0.58824(11) 0.0206(2) Uani 1 1 d . . . . .
N14 N 0.51324(18) 0.63899(12) 0.92873(11) 0.0260(3) Uani 1 1 d . . . . .
N9 N 0.44782(16) 0.57789(11) 0.62704(12) 0.0225(3) Uani 1 1 d . . . . .
N5 N 0.07262(19) 0.06449(11) 0.33936(12) 0.0238(3) Uani 1 1 d . . . . .
C1 C 0.02171(15) 0.24613(11) 0.43580(11) 0.0140(2) Uani 1 1 d . . . . .
C5 C 0.72365(19) 0.54354(14) 0.90486(13) 0.0208(3) Uani 1 1 d . . . . .
C2 C 0.31420(17) 0.41643(12) 0.60191(12) 0.0172(3) Uani 1 1 d . . . . .
C3 C 0.59477(17) 0.39723(13) 0.67888(13) 0.0193(3) Uani 1 1 d . . . . .
C4 C 0.59471(19) 0.37350(13) 0.80044(13) 0.0204(3) Uani 1 1 d . . . . .
H5 H 0.823(3) 0.5189(17) 0.9048(17) 0.026(5) Uiso 1 1 d . . . . .
H4A H 0.686(2) 0.3287(17) 0.8238(16) 0.026(5) Uiso 1 1 d . . . . .
H3A H 0.680(2) 0.4435(16) 0.6627(15) 0.017(4) Uiso 1 1 d . . . . .
H4B H 0.508(3) 0.3344(18) 0.8184(17) 0.029(5) Uiso 1 1 d . . . . .
H5A H 0.168(3) 0.032(2) 0.3571(19) 0.037(6) Uiso 1 1 d . . . . .
H3B H 0.601(2) 0.3265(17) 0.6389(16) 0.023(5) Uiso 1 1 d . . . . .
H2 H 0.294(2) 0.3404(17) 0.5973(16) 0.025(5) Uiso 1 1 d . . . . .
H5B H 0.035(3) 0.049(2) 0.270(2) 0.055(7) Uiso 1 1 d . . . . .

loop_
_atom_site_aniso_label
_atom_site_aniso_U_11
_atom_site_aniso_U_22
_atom_site_aniso_U_33
_atom_site_aniso_U_23
_atom_site_aniso_U_13
_atom_site_aniso_U_12
Cu1 0.01222(10) 0.00930(10) 0.01490(10) -0.00098(8) -0.00205(7) -0.00014(8)
O2 0.0246(5) 0.0134(4) 0.0189(5) 0.0001(4) 0.0012(4) -0.0013(4)
O1 0.0235(5) 0.0208(5) 0.0256(5) 0.0039(4) 0.0089(4) -0.0018(4)
N12 0.0201(6) 0.0155(6) 0.0198(5) 0.0006(4) -0.0029(4) 0.0020(4)
N11 0.0152(5) 0.0119(5) 0.0190(5) -0.0008(4) -0.0018(4) -0.0005(4)
N8 0.0144(5) 0.0136(5) 0.0179(5) -0.0013(4) -0.0018(4) -0.0004(4)
N7 0.0150(5) 0.0142(5) 0.0190(5) 0.0021(4) 0.0004(4) 0.0011(4)
N4 0.0152(5) 0.0135(5) 0.0168(5) -0.0009(4) 0.0009(4) -0.0019(4)
N1 0.0203(6) 0.0132(5) 0.0166(5) -0.0020(4) -0.0003(4) 0.0007(4)
N13 0.0221(6) 0.0228(6) 0.0247(6) 0.0014(5) -0.0014(5) 0.0055(5)
N6 0.0215(6) 0.0143(5) 0.0202(6) -0.0017(4) 0.0034(5) -0.0014(4)
N15 0.0298(7) 0.0191(6) 0.0269(7) -0.0009(5) -0.0017(5) -0.0009(5)
N3 0.0202(6) 0.0181(6) 0.0191(5) -0.0018(4) 0.0026(4) -0.0030(4)
N2 0.0219(6) 0.0192(6) 0.0189(6) -0.0019(5) 0.0023(5) -0.0020(5)
N10 0.0195(6) 0.0125(5) 0.0287(6) 0.0000(5) -0.0066(5) -0.0024(4)
N14 0.0319(7) 0.0215(6) 0.0244(6) -0.0002(5) 0.0002(5) 0.0063(5)
N9 0.0194(6) 0.0137(5) 0.0333(7) 0.0015(5) -0.0060(5) -0.0023(4)
N5 0.0371(8) 0.0124(5) 0.0220(6) -0.0042(5) 0.0022(6) 0.0016(5)
C1 0.0128(6) 0.0126(5) 0.0163(6) -0.0012(4) -0.0019(4) 0.0006(4)
C5 0.0206(7) 0.0181(6) 0.0232(7) 0.0001(5) -0.0021(5) -0.0007(5)
C2 0.0166(6) 0.0121(6) 0.0223(6) -0.0005(5) -0.0033(5) -0.0004(5)
C3 0.0139(6) 0.0191(6) 0.0243(7) -0.0049(5) -0.0026(5) 0.0029(5)
C4 0.0214(7) 0.0133(6) 0.0256(7) 0.0000(5) -0.0061(6) 0.0019(5)

loop_
_atom_type_symbol
_atom_type_description
_atom_type_scat_dispersion_real
_atom_type_scat_dispersion_imag
_atom_type_scat_source
C C 0.0033 0.0016 'International Tables Vol C Tables 4.2.6.8 and 6.1.1.4'
H H 0.0000 0.0000 'International Tables Vol C Tables 4.2.6.8 and 6.1.1.4'
Cu Cu 0.3201 1.2651 'International Tables Vol C Tables 4.2.6.8 and 6.1.1.4'
N N 0.0061 0.0033 'International Tables Vol C Tables 4.2.6.8 and 6.1.1.4'
O O 0.0106 0.0060 'International Tables Vol C Tables 4.2.6.8 and 6.1.1.4'

loop_
_geom_angle_atom_site_label_1
_geom_angle_atom_site_label_2
_geom_angle_atom_site_label_3
_geom_angle
_geom_angle_site_symmetry_1
_geom_angle_site_symmetry_3
_geom_angle_publ_flag
O2 Cu1 O2 180.0 3_566 . ?
N11 Cu1 O2 88.76(4) . . ?
N11 Cu1 O2 91.24(4) . 3_566 ?
N11 Cu1 O2 91.24(4) 3_566 . ?
N11 Cu1 O2 88.76(4) 3_566 3_566 ?
N11 Cu1 N11 180.0 3_566 . ?
N4 Cu1 O2 77.21(4) 3_566 3_566 ?
N4 Cu1 O2 102.79(4) 3_566 . ?
N4 Cu1 O2 102.79(4) . 3_566 ?
N4 Cu1 O2 77.21(4) . . ?
N4 Cu1 N11 91.24(5) 3_566 . ?
N4 Cu1 N11 88.76(5) . . ?
N4 Cu1 N11 91.24(5) . 3_566 ?
N4 Cu1 N11 88.76(5) 3_566 3_566 ?
N4 Cu1 N4 180.00(4) . 3_566 ?
N7 O2 Cu1 131.72(9) . . ?
N13 N12 C4 120.97(13) . . ?
C5 N12 N13 108.66(12) . . ?
C5 N12 C4 130.15(14) . . ?
N10 N11 Cu1 124.54(9) . . ?
C2 N11 Cu1 128.49(10) . . ?
C2 N11 N10 106.74(11) . . ?
N9 N8 C3 122.18(12) . . ?
C2 N8 N9 108.35(11) . . ?
C2 N8 C3 129.48(12) . . ?
O2 N7 N6 123.62(12) . . ?
O1 N7 O2 119.38(12) . . ?
O1 N7 N6 116.99(12) . . ?
N3 N4 Cu1 123.18(9) . . ?
C1 N4 Cu1 129.38(10) . . ?
C1 N4 N3 107.43(11) . . ?
N2 N1 N5 124.08(12) . . ?
C1 N1 N2 110.16(11) . . ?
C1 N1 N5 125.75(13) . . ?
N14 N13 N12 106.15(13) . . ?
N7 N6 C1 116.41(12) . . ?
C5 N15 N14 105.86(13) . . ?
N2 N3 N4 110.13(12) . . ?
N3 N2 N1 106.47(11) . . ?
N9 N10 N11 109.67(11) . . ?
N13 N14 N15 110.75(13) . . ?
N10 N9 N8 106.97(11) . . ?
N1 N5 H5A 107.5(15) . . ?
N1 N5 H5B 110.8(18) . . ?
H5A N5 H5B 113(2) . . ?
N4 C1 N1 105.80(12) . . ?
N4 C1 N6 135.82(13) . . ?
N1 C1 N6 118.38(12) . . ?
N12 C5 H5 124.0(13) . . ?
N15 C5 N12 108.58(14) . . ?
N15 C5 H5 127.4(13) . . ?
N11 C2 N8 108.27(12) . . ?
N11 C2 H2 128.5(13) . . ?
N8 C2 H2 123.1(13) . . ?
N8 C3 C4 112.30(12) . . ?
N8 C3 H3A 106.9(11) . . ?
N8 C3 H3B 107.7(12) . . ?
C4 C3 H3A 111.3(11) . . ?
C4 C3 H3B 111.2(12) . . ?
H3A C3 H3B 107.2(16) . . ?
N12 C4 C3 111.21(12) . . ?
N12 C4 H4A 107.4(12) . . ?
N12 C4 H4B 106.9(13) . . ?
C3 C4 H4A 109.5(12) . . ?
C3 C4 H4B 112.5(13) . . ?
H4A C4 H4B 109.2(17) . . ?

loop_
_geom_bond_atom_site_label_1
_geom_bond_atom_site_label_2
_geom_bond_distance
_geom_bond_site_symmetry_2
_geom_bond_publ_flag
Cu1 O2 2.2842(10) . ?
Cu1 O2 2.2841(10) 3_566 ?
Cu1 N11 2.0390(11) 3_566 ?
Cu1 N11 2.0390(12) . ?
Cu1 N4 1.9754(12) 3_566 ?
Cu1 N4 1.9754(12) . ?
O2 N7 1.2719(15) . ?
O1 N7 1.2394(16) . ?
N12 N13 1.3517(18) . ?
N12 C5 1.336(2) . ?
N12 C4 1.4570(19) . ?
N11 N10 1.3638(16) . ?
N11 C2 1.3157(17) . ?
N8 N9 1.3571(18) . ?
N8 C2 1.3270(18) . ?
N8 C3 1.4662(18) . ?
N7 N6 1.3249(17) . ?
N4 N3 1.3678(17) . ?
N4 C1 1.3372(17) . ?
N1 N2 1.3510(17) . ?
N1 N5 1.3926(17) . ?
N1 C1 1.3472(18) . ?
N13 N14 1.295(2) . ?
N6 C1 1.3623(18) . ?
N15 N14 1.364(2) . ?
N15 C5 1.317(2) . ?
N3 N2 1.2870(17) . ?
N10 N9 1.2865(18) . ?
N5 H5A 0.91(2) . ?
N5 H5B 0.90(3) . ?
C5 H5 0.89(2) . ?
C2 H2 0.88(2) . ?
C3 C4 1.518(2) . ?
C3 H3A 0.933(19) . ?
C3 H3B 0.947(19) . ?
C4 H4A 0.96(2) . ?
C4 H4B 0.90(2) . ?

loop_
_geom_contact_atom_site_label_1
_geom_contact_atom_site_label_2
_geom_contact_distance
_geom_contact_site_symmetry_1
_geom_contact_site_symmetry_2
_geom_contact_publ_flag
? ? ? ? ? ?

loop_
_geom_hbond_atom_site_label_D
_geom_hbond_atom_site_label_H
_geom_hbond_atom_site_label_A
_geom_hbond_distance_DH
_geom_hbond_distance_HA
_geom_hbond_distance_DA
_geom_hbond_angle_DHA
_geom_hbond_site_symmetry_A
? ? ? ? ? ? ? ?

loop_
_geom_torsion_atom_site_label_1
_geom_torsion_atom_site_label_2
_geom_torsion_atom_site_label_3
_geom_torsion_atom_site_label_4
_geom_torsion
_geom_torsion_site_symmetry_1
_geom_torsion_site_symmetry_2
_geom_torsion_site_symmetry_3
_geom_torsion_site_symmetry_4
_geom_torsion_publ_flag
Cu1 O2 N7 O1 -159.46(10) . . . . ?
Cu1 O2 N7 N6 21.99(19) . . . . ?
Cu1 N11 N10 N9 -174.90(10) . . . . ?
Cu1 N11 C2 N8 174.77(9) . . . . ?
Cu1 N4 N3 N2 -178.96(9) . . . . ?
Cu1 N4 C1 N1 178.00(9) . . . . ?
Cu1 N4 C1 N6 -2.3(2) . . . . ?
O2 N7 N6 C1 1.67(19) . . . . ?
O1 N7 N6 C1 -176.91(12) . . . . ?
N12 N13 N14 N15 0.20(17) . . . . ?
N11 N10 N9 N8 -0.11(17) . . . . ?
N8 C3 C4 N12 -65.04(16) . . . . ?
N7 N6 C1 N4 -13.4(2) . . . . ?
N7 N6 C1 N1 166.25(12) . . . . ?
N4 N3 N2 N1 0.89(16) . . . . ?
N13 N12 C5 N15 0.60(17) . . . . ?
N13 N12 C4 C3 83.80(17) . . . . ?
N3 N4 C1 N1 -0.83(14) . . . . ?
N3 N4 C1 N6 178.84(15) . . . . ?
N2 N1 C1 N4 1.41(15) . . . . ?
N2 N1 C1 N6 -178.33(12) . . . . ?
N10 N11 C2 N8 0.17(16) . . . . ?
N14 N15 C5 N12 -0.46(17) . . . . ?
N9 N8 C2 N11 -0.24(17) . . . . ?
N9 N8 C3 C4 94.16(16) . . . . ?
N5 N1 N2 N3 177.46(14) . . . . ?
N5 N1 C1 N4 -177.48(13) . . . . ?
N5 N1 C1 N6 2.8(2) . . . . ?
C1 N4 N3 N2 -0.04(16) . . . . ?
C1 N1 N2 N3 -1.44(16) . . . . ?
C5 N12 N13 N14 -0.48(17) . . . . ?
C5 N12 C4 C3 -90.17(18) . . . . ?
C5 N15 N14 N13 0.16(18) . . . . ?
C2 N11 N10 N9 -0.03(17) . . . . ?
C2 N8 N9 N10 0.22(17) . . . . ?
C2 N8 C3 C4 -85.72(18) . . . . ?
C3 N8 N9 N10 -179.68(13) . . . . ?
C3 N8 C2 N11 179.65(13) . . . . ?
C4 N12 N13 N14 -175.62(13) . . . . ?
C4 N12 C5 N15 175.14(14) . . . . ?
